data_1528874
loop_
_publ_author_name
'Shimomura, Y.'
'Kojima, M.'
'Saito, S.'

_publ_section_title
;
 Crystal structure of ferromagnetic nickel oxide
;
_journal_name_full 'Journal of the Physical Society of Japan'
_journal_page_first 1136
_journal_page_last 1146
_journal_volume 11
_journal_year 1956
_chemical_formula_sum 'Ni1.875 O2'
_space_group_IT_number 12
_symmetry_space_group_name_Hall '-C 2y'
_symmetry_space_group_name_H-M 'C 1 2/m 1'
_cell_angle_alpha 90
_cell_angle_beta 125.19
_cell_angle_gamma 90
_cell_formula_units_Z 1
_cell_length_a 5.115
_cell_length_b 2.958
_cell_length_c 2.954
_cell_volume 36.526
_citation_journal_id_ASTM JUPSAU
_cod_data_source_file Shimomura_JUPSAU_1956_407.cif
_cod_data_source_block Ni1.875O2
_cod_original_cell_volume 36.52639
_cod_database_code 1528874

loop_
_symmetry_equiv_pos_as_xyz
x,y,z
-x,y,-z
-x,-y,-z
x,-y,z
x+1/2,y+1/2,z
-x+1/2,y+1/2,-z
-x+1/2,-y+1/2,-z
x+1/2,-y+1/2,z

loop_
_atom_site_label
_atom_site_type_symbol
_atom_site_fract_x
_atom_site_fract_y
_atom_site_fract_z
_atom_site_occupancy
_atom_site_U_iso_or_equiv
O1 O-2 0 0.5 0.5 1 0.0
Ni1 Ni+2 0 0 0 0.9375 0.0
